data_7238669
loop_
_publ_author_name
'Dudley, Timothy J.'
'Beck, Jennifer E.'
'Santos, Earl E. P.'
'Johnston, Kathryn A.'
'Kassel, William S.'
'Dougherty, William G.'
'Boyko, Walter J.'
'Zubris, Deanna L.'

_publ_section_title
;
 Conformational analysis via calculations and NMR spectroscopy for isomers
 of the mono(imino)pyridine ligand, 2-{(2,6-Me2-C6H3)NC(i-Pr)}C5H4N
;
_journal_issue 15
_journal_name_full 'RSC Advances'
_journal_page_first 6237
_journal_paper_doi 10.1039/c2ra20688a
_journal_volume 2
_journal_year 2012
_chemical_formula_sum 'C17 H20 Br2 N2 Ni'
_chemical_formula_weight 470.88
_space_group_IT_number 14
_space_group_name_Hall '-P 2yn'
_space_group_name_H-M_alt 'P 1 21/n 1'
_symmetry_cell_setting monoclinic
_symmetry_space_group_name_H-M 'P 1 21/n 1'
_atom_sites_solution_hydrogens geom
_atom_sites_solution_primary direct
_atom_sites_solution_secondary difmap
_audit_creation_method SHELXL-97
_cell_angle_alpha 90.00
_cell_angle_beta 100.5480(10)
_cell_angle_gamma 90.00
_cell_formula_units_Z 4
_cell_length_a 12.1735(8)
_cell_length_b 10.4551(7)
_cell_length_c 14.3322(9)
_cell_measurement_reflns_used 6507
_cell_measurement_temperature 100(2)
_cell_measurement_theta_max 33.07
_cell_measurement_theta_min 2.43
_cell_volume 1793.3(2)
_computing_cell_refinement 'Bruker SAINT'
_computing_data_collection 'Bruker APEX2'
_computing_data_reduction 'Bruker SAINT'
_computing_molecular_graphics 'Bruker SHELXTL'
_computing_publication_material 'Bruker SHELXTL'
_computing_structure_refinement 'SHELXL-97 (Sheldrick, 2008)'
_computing_structure_solution 'SHELXS-97 (Sheldrick, 2008)'
_diffrn_ambient_temperature 100(2)
_diffrn_measured_fraction_theta_full 0.996
_diffrn_measured_fraction_theta_max 0.985
_diffrn_measurement_device_type 'Bruker APEX-II CCD'
_diffrn_measurement_method '\f and \w scans'
_diffrn_radiation_monochromator graphite
_diffrn_radiation_source 'fine-focus sealed tube'
_diffrn_radiation_type MoK\a
_diffrn_radiation_wavelength 0.71073
_diffrn_reflns_av_R_equivalents 0.0362
_diffrn_reflns_av_sigmaI/netI 0.0534
_diffrn_reflns_limit_h_max 18
_diffrn_reflns_limit_h_min -18
_diffrn_reflns_limit_k_max 16
_diffrn_reflns_limit_k_min -12
_diffrn_reflns_limit_l_max 22
_diffrn_reflns_limit_l_min -8
_diffrn_reflns_number 17630
_diffrn_reflns_theta_full 25.00
_diffrn_reflns_theta_max 33.27
_diffrn_reflns_theta_min 2.43
_exptl_absorpt_coefficient_mu 5.536
_exptl_absorpt_correction_T_max 0.6658
_exptl_absorpt_correction_T_min 0.4040
_exptl_absorpt_correction_type multi-scan
_exptl_absorpt_process_details SADABS
_exptl_crystal_colour orange
_exptl_crystal_density_diffrn 1.744
_exptl_crystal_density_method 'not measured'
_exptl_crystal_description block
_exptl_crystal_F_000 936
_exptl_crystal_size_max 0.20
_exptl_crystal_size_mid 0.15
_exptl_crystal_size_min 0.08
_refine_diff_density_max 0.714
_refine_diff_density_min -0.580
_refine_diff_density_rms 0.124
_refine_ls_extinction_method none
_refine_ls_goodness_of_fit_ref 1.055
_refine_ls_hydrogen_treatment constr
_refine_ls_matrix_type full
_refine_ls_number_parameters 203
_refine_ls_number_reflns 6803
_refine_ls_number_restraints 0
_refine_ls_restrained_S_all 1.055
_refine_ls_R_factor_all 0.0623
_refine_ls_R_factor_gt 0.0345
_refine_ls_shift/su_max 0.001
_refine_ls_shift/su_mean 0.000
_refine_ls_structure_factor_coef Fsqd
_refine_ls_weighting_details 'calc w=1/[\s^2^(Fo^2^)+(0.0198P)^2^] where P=(Fo^2^+2Fc^2^)/3'
_refine_ls_weighting_scheme calc
_refine_ls_wR_factor_gt 0.0555
_refine_ls_wR_factor_ref 0.0606
_reflns_number_gt 4895
_reflns_number_total 6803
_reflns_threshold_expression >2sigma(I)
_cod_data_source_file c2ra20688a.txt
_cod_data_source_block zubr018
_cod_depositor_comments
;
The following automatic conversions were performed:

data item '_symmetry_cell_setting' value 'Monoclinic' was changed to
'monoclinic' in accordance with the
/home/saulius/struct/COD-crude-data/automatic-downloads/DataCite-retrospective/RSC/depositions/lib/dictionaries/cif_core.dic
dictionary named 'cif_core.dic' version 2.4.2 last updated on
2011-04-26.

Automatic conversion script
Id: cif_fix_values 6909 2019-04-08 15:41:33Z antanas 
;
_cod_original_sg_symbol_H-M P2(1)/n
_cod_database_code 7238669

loop_
_symmetry_equiv_pos_as_xyz
'x, y, z'
'-x+1/2, y+1/2, -z+1/2'
'-x, -y, -z'
'x-1/2, -y-1/2, z-1/2'

loop_
_atom_site_label
_atom_site_type_symbol
_atom_site_fract_x
_atom_site_fract_y
_atom_site_fract_z
_atom_site_U_iso_or_equiv
_atom_site_adp_type
_atom_site_occupancy
_atom_site_symmetry_multiplicity
_atom_site_calc_flag
_atom_site_refinement_flags
Ni1 Ni 0.03921(2) 1.06385(3) 0.120254(17) 0.01182(6) Uani 1 1 d .
Br1 Br 0.043688(17) 1.13765(2) -0.046800(13) 0.01475(5) Uani 1 1 d .
Br2 Br 0.224070(17) 1.14027(2) 0.182987(14) 0.02027(6) Uani 1 1 d .
N1 N 0.01995(13) 0.99152(17) 0.24789(11) 0.0129(3) Uani 1 1 d .
N2 N -0.08522(13) 1.17701(17) 0.15109(11) 0.0124(3) Uani 1 1 d .
C1 C -0.06596(16) 1.0422(2) 0.28395(13) 0.0132(4) Uani 1 1 d .
C2 C -0.09683(17) 0.9901(2) 0.36456(13) 0.0160(4) Uani 1 1 d .
H2A H -0.1585 1.0241 0.3886 0.019 Uiso 1 1 calc R
C3 C -0.03643(17) 0.8876(2) 0.40959(14) 0.0174(4) Uani 1 1 d .
H3A H -0.0565 0.8510 0.4648 0.021 Uiso 1 1 calc R
C4 C 0.05284(17) 0.8390(2) 0.37380(14) 0.0166(4) Uani 1 1 d .
H4A H 0.0963 0.7704 0.4045 0.020 Uiso 1 1 calc R
C5 C 0.07725(17) 0.8936(2) 0.29161(14) 0.0160(4) Uani 1 1 d .
H5A H 0.1374 0.8595 0.2656 0.019 Uiso 1 1 calc R
C6 C -0.11972(16) 1.1539(2) 0.22925(13) 0.0133(4) Uani 1 1 d .
C7 C -0.20775(18) 1.2337(2) 0.26430(15) 0.0190(5) Uani 1 1 d .
H7A H -0.2211 1.3101 0.2217 0.023 Uiso 1 1 calc R
C8 C -0.1715(2) 1.2853(2) 0.36587(16) 0.0266(5) Uani 1 1 d .
H8A H -0.0939 1.3146 0.3746 0.040 Uiso 1 1 calc R
H8B H -0.1778 1.2171 0.4115 0.040 Uiso 1 1 calc R
H8C H -0.2199 1.3569 0.3761 0.040 Uiso 1 1 calc R
C9 C -0.31898(18) 1.1608(2) 0.25180(16) 0.0262(5) Uani 1 1 d .
H9A H -0.3430 1.1381 0.1848 0.039 Uiso 1 1 calc R
H9B H -0.3758 1.2151 0.2723 0.039 Uiso 1 1 calc R
H9C H -0.3091 1.0828 0.2903 0.039 Uiso 1 1 calc R
C10 C -0.12537(16) 1.2856(2) 0.09244(13) 0.0138(4) Uani 1 1 d .
C11 C -0.07185(17) 1.4035(2) 0.11365(14) 0.0170(4) Uani 1 1 d .
C12 C -0.10577(19) 1.5056(2) 0.05234(16) 0.0226(5) Uani 1 1 d .
H12A H -0.0711 1.5867 0.0651 0.027 Uiso 1 1 calc R
C13 C -0.18880(19) 1.4907(3) -0.02647(16) 0.0255(5) Uani 1 1 d .
H13A H -0.2108 1.5613 -0.0674 0.031 Uiso 1 1 calc R
C14 C -0.24010(18) 1.3730(2) -0.04606(14) 0.0230(5) Uani 1 1 d .
H14A H -0.2972 1.3638 -0.1005 0.028 Uiso 1 1 calc R
C15 C -0.20925(17) 1.2682(2) 0.01278(13) 0.0166(4) Uani 1 1 d .
C16 C 0.01932(19) 1.4212(2) 0.19853(15) 0.0230(5) Uani 1 1 d .
H16A H 0.0534 1.5057 0.1957 0.034 Uiso 1 1 calc R
H16B H 0.0762 1.3549 0.1988 0.034 Uiso 1 1 calc R
H16C H -0.0122 1.4147 0.2566 0.034 Uiso 1 1 calc R
C17 C -0.26504(18) 1.1403(2) -0.01036(15) 0.0242(5) Uani 1 1 d .
H17A H -0.2983 1.1373 -0.0780 0.036 Uiso 1 1 calc R
H17B H -0.3236 1.1285 0.0275 0.036 Uiso 1 1 calc R
H17C H -0.2094 1.0720 0.0043 0.036 Uiso 1 1 calc R

loop_
_atom_site_aniso_label
_atom_site_aniso_U_11
_atom_site_aniso_U_22
_atom_site_aniso_U_33
_atom_site_aniso_U_23
_atom_site_aniso_U_13
_atom_site_aniso_U_12
Ni1 0.01275(11) 0.01071(14) 0.01261(10) -0.00015(10) 0.00392(9) -0.00015(11)
Br1 0.02021(10) 0.01092(11) 0.01421(8) 0.00011(8) 0.00602(7) -0.00311(9)
Br2 0.01594(9) 0.02370(13) 0.02059(9) -0.00143(9) 0.00181(8) -0.00633(9)
N1 0.0131(7) 0.0115(9) 0.0139(7) -0.0009(7) 0.0023(6) -0.0012(7)
N2 0.0134(7) 0.0105(9) 0.0133(7) -0.0005(6) 0.0022(6) -0.0002(7)
C1 0.0136(9) 0.0117(11) 0.0143(8) 0.0000(8) 0.0028(7) 0.0005(8)
C2 0.0154(9) 0.0172(12) 0.0165(8) 0.0008(8) 0.0054(8) 0.0006(9)
C3 0.0200(10) 0.0172(12) 0.0152(8) 0.0033(8) 0.0038(8) -0.0007(9)
C4 0.0173(9) 0.0134(12) 0.0172(8) 0.0033(8) -0.0015(8) 0.0010(8)
C5 0.0139(9) 0.0175(12) 0.0166(9) -0.0004(8) 0.0025(8) 0.0009(8)
C6 0.0122(8) 0.0127(11) 0.0153(8) 0.0002(8) 0.0033(7) -0.0019(8)
C7 0.0222(10) 0.0165(12) 0.0210(9) 0.0055(9) 0.0111(9) 0.0075(9)
C8 0.0353(13) 0.0225(14) 0.0250(11) -0.0018(10) 0.0136(10) 0.0048(11)
C9 0.0185(10) 0.0323(16) 0.0301(11) 0.0099(11) 0.0103(9) 0.0080(10)
C10 0.0172(9) 0.0113(11) 0.0145(8) 0.0011(8) 0.0069(8) 0.0048(8)
C11 0.0194(10) 0.0137(11) 0.0208(9) 0.0011(8) 0.0117(8) 0.0026(9)
C12 0.0264(11) 0.0143(12) 0.0317(11) 0.0059(10) 0.0176(10) 0.0052(10)
C13 0.0275(12) 0.0238(14) 0.0296(11) 0.0135(10) 0.0170(10) 0.0121(11)
C14 0.0217(10) 0.0331(15) 0.0161(9) 0.0065(10) 0.0084(8) 0.0120(11)
C15 0.0174(9) 0.0181(12) 0.0151(8) -0.0006(8) 0.0052(8) 0.0062(9)
C16 0.0252(11) 0.0147(13) 0.0299(11) -0.0031(10) 0.0075(9) -0.0034(10)
C17 0.0211(10) 0.0268(14) 0.0225(10) -0.0053(10) -0.0017(9) 0.0035(10)

loop_
_atom_type_symbol
_atom_type_description
_atom_type_scat_dispersion_real
_atom_type_scat_dispersion_imag
_atom_type_scat_source
C C 0.0033 0.0016 'International Tables Vol C Tables 4.2.6.8 and 6.1.1.4'
H H 0.0000 0.0000 'International Tables Vol C Tables 4.2.6.8 and 6.1.1.4'
N N 0.0061 0.0033 'International Tables Vol C Tables 4.2.6.8 and 6.1.1.4'
Ni Ni 0.3393 1.1124 'International Tables Vol C Tables 4.2.6.8 and 6.1.1.4'
Br Br -0.2901 2.4595 'International Tables Vol C Tables 4.2.6.8 and 6.1.1.4'

loop_
_geom_angle_atom_site_label_1
_geom_angle_atom_site_label_2
_geom_angle_atom_site_label_3
_geom_angle
_geom_angle_site_symmetry_1
_geom_angle_site_symmetry_3
N1 Ni1 N2 78.91(6) . .
N1 Ni1 Br2 92.37(5) . .
N2 Ni1 Br2 114.16(5) . .
N1 Ni1 Br1 87.77(5) . 3_575
N2 Ni1 Br1 108.93(5) . 3_575
Br2 Ni1 Br1 136.093(13) . 3_575
N1 Ni1 Br1 173.25(5) . .
N2 Ni1 Br1 100.05(5) . .
Br2 Ni1 Br1 94.122(11) . .
Br1 Ni1 Br1 86.269(11) 3_575 .
Ni1 Br1 Ni1 93.731(11) 3_575 .
C5 N1 C1 119.72(16) . .
C5 N1 Ni1 125.01(13) . .
C1 N1 Ni1 114.95(13) . .
C6 N2 C10 121.62(17) . .
C6 N2 Ni1 116.99(14) . .
C10 N2 Ni1 121.15(11) . .
N1 C1 C2 120.56(18) . .
N1 C1 C6 113.62(16) . .
C2 C1 C6 125.82(17) . .
C1 C2 C3 119.19(18) . .
C4 C3 C2 119.76(18) . .
C3 C4 C5 118.00(19) . .
N1 C5 C4 122.73(18) . .
N2 C6 C1 115.02(17) . .
N2 C6 C7 123.18(18) . .
C1 C6 C7 121.80(16) . .
C6 C7 C9 110.48(19) . .
C6 C7 C8 114.16(18) . .
C9 C7 C8 112.20(17) . .
C15 C10 C11 122.2(2) . .
C15 C10 N2 119.48(19) . .
C11 C10 N2 118.11(18) . .
C12 C11 C10 117.6(2) . .
C12 C11 C16 120.4(2) . .
C10 C11 C16 121.99(19) . .
C13 C12 C11 121.1(2) . .
C12 C13 C14 120.1(2) . .
C13 C14 C15 121.0(2) . .
C10 C15 C14 117.9(2) . .
C10 C15 C17 121.8(2) . .
C14 C15 C17 120.3(2) . .

loop_
_geom_bond_atom_site_label_1
_geom_bond_atom_site_label_2
_geom_bond_distance
_geom_bond_site_symmetry_2
Ni1 N1 2.0323(16) .
Ni1 N2 2.0334(16) .
Ni1 Br2 2.4022(3) .
Ni1 Br1 2.4851(4) 3_575
Ni1 Br1 2.5256(3) .
Br1 Ni1 2.4851(4) 3_575
N1 C5 1.330(3) .
N1 C1 1.356(2) .
N2 C6 1.289(2) .
N2 C10 1.444(3) .
C1 C2 1.390(3) .
C1 C6 1.490(3) .
C2 C3 1.390(3) .
C3 C4 1.380(3) .
C4 C5 1.389(3) .
C6 C7 1.515(3) .
C7 C9 1.535(3) .
C7 C8 1.539(3) .
C10 C15 1.397(3) .
C10 C11 1.402(3) .
C11 C12 1.396(3) .
C11 C16 1.501(3) .
C12 C13 1.380(3) .
C13 C14 1.385(4) .
C14 C15 1.392(3) .
C15 C17 1.509(3) .
